data_4088552
loop_
_publ_author_name
'Riddlestone, Ian M.'
'McKay, David'
'Gutmann, Matthias J.'
'Macgregor, Stuart A.'
'Mahon, Mary F.'
'Sparkes, Hazel A.'
'Whittlesey, Michael K.'

_publ_section_title
;
 Isolation of [Ru(IPr)2(CO)H]+ (IPr =
 1,3-Bis(2,6-diisopropylphenyl)imidazol-2-ylidene) and Reactivity toward
 E--H (E = H, B) Bonds
;
_journal_issue 9
_journal_name_full Organometallics
_journal_page_first 1301
_journal_paper_doi 10.1021/acs.organomet.6b00173
_journal_volume 35
_journal_year 2016
_chemical_formula_moiety 'C55 H71 N4 O Ru, C32 H12 B F24, C3 H2.5 F0.5'
_chemical_formula_sum 'C96 H90.5 B F25.5 N4 O Ru'
_chemical_formula_weight 1912.60
_space_group_crystal_system orthorhombic
_space_group_IT_number 18
_space_group_name_Hall 'P 2 2ab'
_space_group_name_H-M_alt 'P 21 21 2'
_symmetry_cell_setting orthorhombic
_symmetry_space_group_name_H-M 'P 21 21 2'
_atom_sites_solution_hydrogens mixed
_atom_sites_solution_primary iterative
_audit_creation_date
;
'Thu Oct 15 16:26:35 2015'
;
_audit_creation_method
;
CrysAlisPro, Agilent Technologies,
Version 1.171.37.35 (release 13-08-2014 CrysAlis171 .NET)
(compiled Aug 13 2014,18:06:01)
;
_cell_angle_alpha 90
_cell_angle_beta 90
_cell_angle_gamma 90
_cell_formula_units_Z 4
_cell_length_a 43.3892(3)
_cell_length_b 16.38469(11)
_cell_length_c 12.67092(9)
_cell_measurement_reflns_used 65469
_cell_measurement_temperature 150.01(10)
_cell_measurement_theta_max 72.6780
_cell_measurement_theta_min 4.0360
_cell_volume 9007.99(11)
_computing_cell_refinement
;
CrysAlisPro, Agilent Technologies,
Version 1.171.37.35 (release 13-08-2014 CrysAlis171 .NET)
(compiled Aug 13 2014,18:06:01)
;
_computing_data_collection
;
CrysAlisPro, Agilent Technologies,
Version 1.171.37.35 (release 13-08-2014 CrysAlis171 .NET)
(compiled Aug 13 2014,18:06:01)
;
_computing_data_reduction
;
CrysAlisPro, Agilent Technologies,
Version 1.171.37.35 (release 13-08-2014 CrysAlis171 .NET)
(compiled Aug 13 2014,18:06:01)
;
_computing_molecular_graphics 'Olex2 (Dolomanov et al., 2009)'
_computing_publication_material 'Olex2 (Dolomanov et al., 2009)'
_computing_structure_refinement 'ShelXL (Sheldrick, 2008)'
_computing_structure_solution 'olex2.solve (Bourhis et al., 2015)'
_diffrn_ambient_environment N~2~
_diffrn_ambient_temperature 150.01(10)
_diffrn_detector 'CCD plate'
_diffrn_detector_area_resol_mean 16.2300
_diffrn_detector_type EosS2
_diffrn_measured_fraction_theta_full 0.999
_diffrn_measured_fraction_theta_max 0.997
_diffrn_measurement_device 'four-circle diffractometer'
_diffrn_measurement_device_type 'SuperNova, Dual, Cu at zero, EosS2'
_diffrn_measurement_method '\w scans'
_diffrn_radiation_monochromator mirror
_diffrn_radiation_probe x-ray
_diffrn_radiation_type 'Cu K\a'
_diffrn_radiation_wavelength 1.54184
_diffrn_reflns_av_R_equivalents 0.0425
_diffrn_reflns_av_unetI/netI 0.0242
_diffrn_reflns_Laue_measured_fraction_full 0.999
_diffrn_reflns_Laue_measured_fraction_max 0.997
_diffrn_reflns_limit_h_max 50
_diffrn_reflns_limit_h_min -53
_diffrn_reflns_limit_k_max 20
_diffrn_reflns_limit_k_min -20
_diffrn_reflns_limit_l_max 15
_diffrn_reflns_limit_l_min -13
_diffrn_reflns_number 135955
_diffrn_reflns_point_group_measured_fraction_full 0.999
_diffrn_reflns_point_group_measured_fraction_max 0.996
_diffrn_reflns_theta_full 67.684
_diffrn_reflns_theta_max 72.747
_diffrn_reflns_theta_min 4.528
_diffrn_source 'sealed X-ray tube'
_diffrn_source_type 'SuperNova (Cu) X-ray Source'
_exptl_absorpt_coefficient_mu 2.306
_exptl_absorpt_correction_T_max 1.00000
_exptl_absorpt_correction_T_min 0.87715
_exptl_absorpt_correction_type multi-scan
_exptl_absorpt_process_details
;
CrysAlisPro, Agilent Technologies,
Version 1.171.37.35 (release 13-08-2014 CrysAlis171 .NET)
(compiled Aug 13 2014,18:06:01)

Empirical absorption correction using spherical harmonics,
 implemented in SCALE3 ABSPACK scaling algorithm.
;
_exptl_crystal_density_diffrn 1.410
_exptl_crystal_description block
_exptl_crystal_F_000 3924
_exptl_crystal_size_max 0.1421
_exptl_crystal_size_mid 0.0877
_exptl_crystal_size_min 0.0551
_refine_diff_density_max 0.327
_refine_diff_density_min -0.352
_refine_diff_density_rms 0.038
_refine_ls_abs_structure_details
;
 Flack x determined using 7665 quotients [(I+)-(I-)]/[(I+)+(I-)]
 (Parsons, Flack and Wagner, Acta Cryst. B69 (2013) 249-259).
;
_refine_ls_abs_structure_Flack -0.0090(14)
_refine_ls_extinction_method none
_refine_ls_goodness_of_fit_ref 1.023
_refine_ls_hydrogen_treatment mixed
_refine_ls_matrix_type full
_refine_ls_number_parameters 1149
_refine_ls_number_reflns 17872
_refine_ls_number_restraints 72
_refine_ls_restrained_S_all 1.102
_refine_ls_R_factor_all 0.0262
_refine_ls_R_factor_gt 0.0254
_refine_ls_shift/su_max 0.004
_refine_ls_shift/su_mean 0.000
_refine_ls_structure_factor_coef Fsqd
_refine_ls_weighting_details 'w=1/[\s^2^(Fo^2^)+(0.0333P)^2^+2.4849P] where P=(Fo^2^+2Fc^2^)/3'
_refine_ls_weighting_scheme calc
_refine_ls_wR_factor_gt 0.0633
_refine_ls_wR_factor_ref 0.0638
_reflns_Friedel_coverage 0.821
_reflns_Friedel_fraction_full 0.999
_reflns_Friedel_fraction_max 0.994
_reflns_number_gt 17519
_reflns_number_total 17872
_reflns_threshold_expression 'I > 2\s(I)'
_cod_data_source_file om6b00173_si_003.cif
_cod_data_source_block s15mkw37_sq
_cod_original_cell_volume 9008.00(11)
_cod_original_formula_sum 'C96 H90.50 B F25.50 N4 O Ru'
_cod_database_code 4088552
_shelx_space_group_comment
;
The symmetry employed for this shelxl refinement is uniquely defined
by the following loop, which should always be used as a source of
symmetry information in preference to the above space-group names.
They are only intended as comments.
;

loop_
_space_group_symop_operation_xyz
'x, y, z'
'-x, -y, z'
'x+1/2, -y+1/2, -z'
'-x+1/2, y+1/2, -z'

loop_
_atom_site_label
_atom_site_type_symbol
_atom_site_fract_x
_atom_site_fract_y
_atom_site_fract_z
_atom_site_U_iso_or_equiv
_atom_site_adp_type
_atom_site_occupancy
_atom_site_site_symmetry_order
_atom_site_calc_flag
_atom_site_refinement_flags_posn
_atom_site_refinement_flags_adp
_atom_site_refinement_flags_occupancy
_atom_site_disorder_assembly
_atom_site_disorder_group
Ru1 Ru 0.86009(2) 0.31227(2) 0.10241(2) 0.02099(5) Uani 1 1 d . . . . .
O1 O 0.90926(4) 0.20702(13) 0.0186(2) 0.0436(5) Uani 1 1 d . . . . .
N1 N 0.92125(5) 0.39251(14) 0.17821(18) 0.0288(4) Uani 1 1 d . . . . .
N2 N 0.89314(5) 0.48417(12) 0.10725(18) 0.0251(4) Uani 1 1 d . . . . .
N3 N 0.82238(5) 0.15030(13) 0.04487(18) 0.0255(4) Uani 1 1 d . . . . .
N4 N 0.79394(4) 0.24499(12) 0.10789(19) 0.0249(4) Uani 1 1 d . . . . .
C1 C 0.89389(6) 0.40239(15) 0.12777(18) 0.0244(5) Uani 1 1 d . . . . .
C2 C 0.93654(6) 0.46612(17) 0.1911(2) 0.0323(5) Uani 1 1 d . . . . .
H2 H 0.9557 0.4743 0.2258 0.039 Uiso 1 1 calc R . . . .
C3 C 0.91908(6) 0.52356(16) 0.1450(2) 0.0307(5) Uani 1 1 d . . . . .
H3 H 0.9236 0.5801 0.1395 0.037 Uiso 1 1 calc R . . . .
C4 C 0.93482(6) 0.31641(18) 0.2125(2) 0.0331(5) Uani 1 1 d . . . . .
C5 C 0.92034(7) 0.27315(18) 0.2932(2) 0.0353(6) Uani 1 1 d . . . . .
C6 C 0.93535(7) 0.20395(19) 0.3317(3) 0.0445(7) Uani 1 1 d . . . . .
H6 H 0.9264 0.1735 0.3877 0.053 Uiso 1 1 calc R . . . .
C7 C 0.96315(8) 0.1793(2) 0.2890(3) 0.0541(9) Uani 1 1 d . . . . .
H7 H 0.9733 0.1329 0.3173 0.065 Uiso 1 1 calc R . . . .
C8 C 0.97635(7) 0.2212(2) 0.2059(4) 0.0536(9) Uani 1 1 d . . . . .
H8 H 0.9950 0.2017 0.1756 0.064 Uiso 1 1 calc R . . . .
C9 C 0.96265(6) 0.29187(18) 0.1657(3) 0.0407(7) Uani 1 1 d . . . . .
C10 C 0.88903(6) 0.30047(18) 0.3326(2) 0.0335(6) Uani 1 1 d . . . . .
H10 H 0.8889 0.3615 0.3346 0.040 Uiso 1 1 calc R . . . .
C11 C 0.88179(9) 0.2695(2) 0.4440(3) 0.0479(8) Uani 1 1 d . . . . .
H11A H 0.8786 0.2103 0.4420 0.072 Uiso 1 1 calc GR . . . .
H11B H 0.8631 0.2963 0.4701 0.072 Uiso 1 1 calc GR . . . .
H11C H 0.8991 0.2821 0.4910 0.072 Uiso 1 1 calc GR . . . .
C12 C 0.86353(6) 0.27291(16) 0.25728(19) 0.0294(5) Uani 1 1 d . . . . .
H12A H 0.8437 0.2869 0.2917 0.035 Uiso 1 1 calc R . . . .
H12B H 0.8645 0.2126 0.2548 0.035 Uiso 1 1 calc R . . . .
C13 C 0.97743(7) 0.3358(2) 0.0739(3) 0.0474(8) Uani 1 1 d . . . . .
H13 H 0.9629 0.3797 0.0505 0.057 Uiso 1 1 calc R . . . .
C14 C 1.00759(7) 0.3768(2) 0.1057(5) 0.0658(11) Uani 1 1 d . . . . .
H14A H 1.0042 0.4106 0.1684 0.099 Uiso 1 1 calc GR . . . .
H14B H 1.0149 0.4111 0.0476 0.099 Uiso 1 1 calc GR . . . .
H14C H 1.0230 0.3349 0.1215 0.099 Uiso 1 1 calc GR . . . .
C15 C 0.98268(10) 0.2786(3) -0.0200(4) 0.0695(12) Uani 1 1 d . . . . .
H15A H 0.9916 0.3095 -0.0789 0.104 Uiso 1 1 calc GR . . . .
H15B H 0.9630 0.2548 -0.0419 0.104 Uiso 1 1 calc GR . . . .
H15C H 0.9969 0.2349 0.0006 0.104 Uiso 1 1 calc GR . . . .
C16 C 0.87252(6) 0.52534(15) 0.0358(2) 0.0268(5) Uani 1 1 d . . . . .
C17 C 0.88081(7) 0.52461(16) -0.0709(2) 0.0321(6) Uani 1 1 d . . . . .
C18 C 0.86233(8) 0.56916(17) -0.1406(2) 0.0391(6) Uani 1 1 d . . . . .
H18 H 0.8674 0.5704 -0.2135 0.047 Uiso 1 1 calc R . . . .
C19 C 0.83686(7) 0.61125(16) -0.1049(3) 0.0410(6) Uani 1 1 d . . . . .
H19 H 0.8244 0.6405 -0.1535 0.049 Uiso 1 1 calc R . . . .
C20 C 0.82938(7) 0.61099(17) 0.0017(3) 0.0386(6) Uani 1 1 d . . . . .
H20 H 0.8118 0.6403 0.0250 0.046 Uiso 1 1 calc R . . . .
C21 C 0.84713(7) 0.56882(16) 0.0750(2) 0.0314(5) Uani 1 1 d . . . . .
C22 C 0.90866(7) 0.47851(19) -0.1119(2) 0.0391(6) Uani 1 1 d . . . . .
H22 H 0.9193 0.4535 -0.0499 0.047 Uiso 1 1 calc R . . . .
C23 C 0.93149(11) 0.5348(3) -0.1662(4) 0.0716(13) Uani 1 1 d . . . . .
H23A H 0.9216 0.5604 -0.2274 0.107 Uiso 1 1 calc GR . . . .
H23B H 0.9494 0.5031 -0.1895 0.107 Uiso 1 1 calc GR . . . .
H23C H 0.9382 0.5771 -0.1166 0.107 Uiso 1 1 calc GR . . . .
C24 C 0.89902(9) 0.4096(2) -0.1851(4) 0.0597(10) Uani 1 1 d . . . . .
H24A H 0.8851 0.3724 -0.1475 0.090 Uiso 1 1 calc GR . . . .
H24B H 0.9173 0.3795 -0.2084 0.090 Uiso 1 1 calc GR . . . .
H24C H 0.8884 0.4323 -0.2467 0.090 Uiso 1 1 calc GR . . . .
C25 C 0.83886(7) 0.57733(19) 0.1911(2) 0.0383(6) Uani 1 1 d . . . . .
H25 H 0.8167 0.5944 0.1929 0.046 Uiso 1 1 calc R . . . .
C26 C 0.85701(9) 0.6479(3) 0.2402(3) 0.0629(11) Uani 1 1 d . . . . .
H26A H 0.8791 0.6349 0.2390 0.094 Uiso 1 1 calc GR . . . .
H26B H 0.8503 0.6559 0.3133 0.094 Uiso 1 1 calc GR . . . .
H26C H 0.8533 0.6978 0.1997 0.094 Uiso 1 1 calc GR . . . .
C27 C 0.84095(8) 0.5006(3) 0.2588(3) 0.0495(8) Uani 1 1 d . . . . .
H27A H 0.8326 0.4540 0.2194 0.074 Uiso 1 1 calc GR . . . .
H27B H 0.8290 0.5083 0.3236 0.074 Uiso 1 1 calc GR . . . .
H27C H 0.8626 0.4900 0.2768 0.074 Uiso 1 1 calc GR . . . .
C28 C 0.88947(6) 0.24710(16) 0.0505(2) 0.0300(5) Uani 1 1 d . . . . .
C29 C 0.82375(5) 0.22781(14) 0.08238(18) 0.0226(5) Uani 1 1 d . . . . .
C30 C 0.79248(6) 0.12043(16) 0.0477(2) 0.0322(6) Uani 1 1 d . . . . .
H30 H 0.7859 0.0678 0.0257 0.039 Uiso 1 1 calc R . . . .
C31 C 0.77463(6) 0.17958(16) 0.0871(2) 0.0322(5) Uani 1 1 d . . . . .
H31 H 0.7530 0.1772 0.0985 0.039 Uiso 1 1 calc R . . . .
C32 C 0.84737(6) 0.10324(14) 0.0001(2) 0.0259(5) Uani 1 1 d . . . . .
C33 C 0.85327(6) 0.11077(14) -0.1078(2) 0.0299(5) Uani 1 1 d . . . . .
C34 C 0.87672(7) 0.06253(18) -0.1493(2) 0.0370(6) Uani 1 1 d . . . . .
H34 H 0.8815 0.0664 -0.2223 0.044 Uiso 1 1 calc R . . . .
C35 C 0.89315(7) 0.00914(17) -0.0865(3) 0.0395(7) Uani 1 1 d . . . . .
H35 H 0.9090 -0.0235 -0.1166 0.047 Uiso 1 1 calc R . . . .
C36 C 0.88667(6) 0.00303(17) 0.0192(3) 0.0358(6) Uani 1 1 d . . . . .
H36 H 0.8982 -0.0340 0.0614 0.043 Uiso 1 1 calc R . . . .
C37 C 0.86361(6) 0.04986(15) 0.0664(2) 0.0284(5) Uani 1 1 d . . . . .
C38 C 0.83414(8) 0.16516(18) -0.1794(2) 0.0409(7) Uani 1 1 d . . . . .
H38 H 0.8238 0.2069 -0.1340 0.049 Uiso 1 1 calc R . . . .
C39 C 0.85328(11) 0.2105(2) -0.2610(3) 0.0617(11) Uani 1 1 d . . . . .
H39A H 0.8717 0.2330 -0.2272 0.093 Uiso 1 1 calc GR . . . .
H39B H 0.8411 0.2550 -0.2912 0.093 Uiso 1 1 calc GR . . . .
H39C H 0.8594 0.1727 -0.3171 0.093 Uiso 1 1 calc GR . . . .
C40 C 0.80878(10) 0.1141(3) -0.2319(4) 0.0653(11) Uani 1 1 d . . . . .
H40A H 0.8182 0.0729 -0.2777 0.098 Uiso 1 1 calc GR . . . .
H40B H 0.7955 0.1498 -0.2741 0.098 Uiso 1 1 calc GR . . . .
H40C H 0.7964 0.0870 -0.1774 0.098 Uiso 1 1 calc GR . . . .
C41 C 0.85644(7) 0.04067(16) 0.1827(2) 0.0365(6) Uani 1 1 d . . . . .
H41 H 0.8427 0.0868 0.2038 0.044 Uiso 1 1 calc R . . . .
C42 C 0.88572(9) 0.0459(2) 0.2490(3) 0.0527(9) Uani 1 1 d . . . . .
H42A H 0.8804 0.0420 0.3240 0.079 Uiso 1 1 calc GR . . . .
H42B H 0.8960 0.0981 0.2356 0.079 Uiso 1 1 calc GR . . . .
H42C H 0.8996 0.0010 0.2301 0.079 Uiso 1 1 calc GR . . . .
C43 C 0.83941(9) -0.0391(2) 0.2047(3) 0.0504(8) Uani 1 1 d . . . . .
H43A H 0.8190 -0.0372 0.1717 0.076 Uiso 1 1 calc GR . . . .
H43B H 0.8371 -0.0464 0.2811 0.076 Uiso 1 1 calc GR . . . .
H43C H 0.8512 -0.0848 0.1754 0.076 Uiso 1 1 calc GR . . . .
C44 C 0.78377(5) 0.32354(14) 0.14593(19) 0.0247(5) Uani 1 1 d . . . . .
C45 C 0.78064(6) 0.38697(16) 0.0720(2) 0.0282(5) Uani 1 1 d . . . . .
C46 C 0.77109(6) 0.46238(16) 0.1104(3) 0.0335(5) Uani 1 1 d . . . . .
H46 H 0.7696 0.5074 0.0635 0.040 Uiso 1 1 calc R . . . .
C47 C 0.76371(7) 0.47304(17) 0.2160(2) 0.0364(6) Uani 1 1 d . . . . .
H47 H 0.7573 0.5251 0.2405 0.044 Uiso 1 1 calc R . . . .
C48 C 0.76560(6) 0.40853(18) 0.2855(2) 0.0336(6) Uani 1 1 d . . . . .
H48 H 0.7599 0.4164 0.3571 0.040 Uiso 1 1 calc R . . . .
C49 C 0.77579(6) 0.33169(15) 0.2526(2) 0.0274(5) Uani 1 1 d . . . . .
C50 C 0.78589(6) 0.37262(16) -0.0452(2) 0.0304(5) Uani 1 1 d . . . . .
H50 H 0.7815 0.3138 -0.0600 0.036 Uiso 1 1 calc R . . . .
C51 C 0.81928(6) 0.38978(17) -0.0785(2) 0.0306(5) Uani 1 1 d D . . . .
H51A H 0.8235(9) 0.4478(6) -0.067(2) 0.058(12) Uiso 1 1 d D . . . .
H51B H 0.8234(7) 0.3788(16) -0.1532(8) 0.039(9) Uiso 1 1 d D . . . .
H51C H 0.8348(5) 0.3594(14) -0.0381(17) 0.026(7) Uiso 1 1 d D . . . .
C52 C 0.76430(7) 0.4237(2) -0.1138(3) 0.0429(7) Uani 1 1 d . . . . .
H52A H 0.7429 0.4132 -0.0934 0.064 Uiso 1 1 calc GR . . . .
H52B H 0.7672 0.4091 -0.1882 0.064 Uiso 1 1 calc GR . . . .
H52C H 0.7690 0.4818 -0.1040 0.064 Uiso 1 1 calc GR . . . .
C53 C 0.77627(6) 0.26080(17) 0.3296(2) 0.0317(5) Uani 1 1 d . . . . .
H53 H 0.7893 0.2165 0.2988 0.038 Uiso 1 1 calc R . . . .
C54 C 0.78967(8) 0.2840(2) 0.4368(2) 0.0428(7) Uani 1 1 d . . . . .
H54A H 0.8095 0.3118 0.4267 0.064 Uiso 1 1 calc GR . . . .
H54B H 0.7928 0.2346 0.4790 0.064 Uiso 1 1 calc GR . . . .
H54C H 0.7754 0.3206 0.4735 0.064 Uiso 1 1 calc GR . . . .
C55 C 0.74346(7) 0.2271(2) 0.3443(3) 0.0422(7) Uani 1 1 d . . . . .
H55A H 0.7302 0.2699 0.3736 0.063 Uiso 1 1 calc GR . . . .
H55B H 0.7440 0.1806 0.3928 0.063 Uiso 1 1 calc GR . . . .
H55C H 0.7353 0.2095 0.2759 0.063 Uiso 1 1 calc GR . . . .
F1 F 0.90407(4) 0.82327(15) 0.18633(14) 0.0525(5) Uani 1 1 d . . . . .
F2 F 0.93945(7) 0.74617(17) 0.24563(19) 0.0751(8) Uani 1 1 d . . . . .
F3 F 0.94987(6) 0.86920(19) 0.20025(18) 0.0704(7) Uani 1 1 d . . . . .
F4 F 0.96566(8) 1.0440(2) 0.5020(3) 0.0946(10) Uani 1 1 d . . . . .
F5 F 0.95229(10) 0.9975(2) 0.6522(2) 0.1082(14) Uani 1 1 d . . . . .
F6 F 0.92245(8) 1.07406(17) 0.5655(3) 0.0981(10) Uani 1 1 d . . . . .
F7 F 0.94466(4) 0.73990(14) 0.85737(15) 0.0501(5) Uani 1 1 d . . . . .
F8 F 0.93416(4) 0.83467(12) 0.96843(17) 0.0499(5) Uani 1 1 d . . . . .
F9 F 0.91953(5) 0.71274(12) 0.99898(15) 0.0498(5) Uani 1 1 d . . . . .
F10 F 0.80508(5) 0.92364(12) 0.93107(18) 0.0548(5) Uani 1 1 d . . . . .
F11 F 0.81425(4) 0.82569(14) 1.03834(13) 0.0508(5) Uani 1 1 d . . . . .
F12 F 0.78706(4) 0.80458(14) 0.90157(17) 0.0535(5) Uani 1 1 d . . . . .
F13 F 0.79568(7) 0.52924(16) 0.6805(2) 0.0739(7) Uani 1 1 d . . . . .
F14 F 0.79381(6) 0.49519(18) 0.5190(2) 0.0730(7) Uani 1 1 d . . . . .
F15 F 0.81863(7) 0.42159(13) 0.6288(2) 0.0796(8) Uani 1 1 d . . . . .
F16 F 0.92228(10) 0.4452(2) 0.4571(4) 0.0795(14) Uani 0.65 1 d D U . A 1
F16A F 0.9207(2) 0.4386(3) 0.5264(7) 0.096(3) Uani 0.35 1 d D U . A 2
F17 F 0.93811(10) 0.5635(2) 0.4183(3) 0.0696(11) Uani 0.65 1 d D U . A 1
F17A F 0.9293(2) 0.5204(6) 0.3990(4) 0.106(4) Uani 0.35 1 d D U . A 2
F18 F 0.94382(12) 0.5197(4) 0.5749(4) 0.0612(15) Uani 0.65 1 d D U . A 1
F18A F 0.9472(2) 0.5456(6) 0.5534(7) 0.057(3) Uani 0.35 1 d D U . A 2
F19 F 0.78190(6) 0.75372(17) 0.22175(16) 0.0642(6) Uani 1 1 d . . . . .
F20 F 0.76854(6) 0.67750(13) 0.34975(19) 0.0665(6) Uani 1 1 d . . . . .
F21 F 0.74105(4) 0.77999(14) 0.30783(18) 0.0542(5) Uani 1 1 d . . . . .
F22 F 0.81888(5) 1.06889(12) 0.4982(2) 0.0671(7) Uani 1 1 d . . . . .
F23 F 0.77323(5) 1.04497(13) 0.5488(2) 0.0632(6) Uani 1 1 d . . . . .
F24 F 0.78319(8) 1.05623(13) 0.3852(2) 0.0814(8) Uani 1 1 d . . . . .
C56 C 0.89066(6) 0.82938(17) 0.5161(2) 0.0292(5) Uani 1 1 d . . . . .
C57 C 0.89892(6) 0.80917(19) 0.4128(2) 0.0315(5) Uani 1 1 d . . . . .
H57 H 0.8885 0.7655 0.3788 0.038 Uiso 1 1 calc R . . . .
C58 C 0.92176(6) 0.8505(2) 0.3580(2) 0.0366(6) Uani 1 1 d . . . . .
C59 C 0.93692(7) 0.9162(2) 0.4039(3) 0.0413(7) Uani 1 1 d . . . . .
H59 H 0.9526 0.9446 0.3667 0.050 Uiso 1 1 calc R . . . .
C60 C 0.92868(7) 0.9392(2) 0.5046(3) 0.0414(7) Uani 1 1 d . . . . .
C61 C 0.90598(7) 0.89625(18) 0.5600(2) 0.0341(6) Uani 1 1 d . . . . .
H61 H 0.9008 0.9131 0.6296 0.041 Uiso 1 1 calc R . . . .
C62 C 0.92911(7) 0.8231(2) 0.2486(2) 0.0435(7) Uani 1 1 d . . . . .
C63 C 0.94299(10) 1.0124(3) 0.5569(3) 0.0587(10) Uani 1 1 d . . . . .
C64 C 0.86324(6) 0.79719(13) 0.70296(18) 0.0256(5) Uani 1 1 d . . . . .
C65 C 0.89090(6) 0.78002(16) 0.7575(2) 0.0272(5) Uani 1 1 d . . . . .
H65 H 0.9086 0.7647 0.7181 0.033 Uiso 1 1 calc R . . . .
C66 C 0.89301(6) 0.78469(15) 0.8659(2) 0.0271(5) Uani 1 1 d . . . . .
C67 C 0.86738(6) 0.80644(16) 0.92620(18) 0.0265(5) Uani 1 1 d . . . . .
H67 H 0.8687 0.8099 1.0009 0.032 Uiso 1 1 calc R . . . .
C68 C 0.84018(6) 0.82274(15) 0.87492(18) 0.0254(5) Uani 1 1 d . . . . .
C69 C 0.83816(5) 0.81928(16) 0.76427(19) 0.0256(5) Uani 1 1 d . . . . .
H69 H 0.8192 0.8324 0.7308 0.031 Uiso 1 1 calc R . . . .
C70 C 0.92274(7) 0.76793(18) 0.9215(2) 0.0349(6) Uani 1 1 d . . . . .
C71 C 0.81205(7) 0.84466(18) 0.9363(2) 0.0324(5) Uani 1 1 d . . . . .
C72 C 0.86481(6) 0.68198(17) 0.56313(18) 0.0283(5) Uani 1 1 d . . . . .
C73 C 0.83959(6) 0.63227(16) 0.5873(2) 0.0299(5) Uani 1 1 d . . . . .
H73 H 0.8209 0.6571 0.6097 0.036 Uiso 1 1 calc R . . . .
C74 C 0.84094(8) 0.54754(18) 0.5796(2) 0.0373(6) Uani 1 1 d . . . . .
C75 C 0.86805(8) 0.50916(18) 0.5497(3) 0.0442(8) Uani 1 1 d . . . . .
H75 H 0.8691 0.4514 0.5435 0.053 Uiso 1 1 calc R . . . .
C76 C 0.89334(8) 0.5569(2) 0.5292(3) 0.0433(7) Uani 1 1 d . . . . .
C77 C 0.89187(7) 0.64169(18) 0.5354(2) 0.0347(6) Uani 1 1 d . . . . .
H77 H 0.9098 0.6728 0.5202 0.042 Uiso 1 1 calc R . . . .
C78 C 0.81256(9) 0.49845(19) 0.6022(3) 0.0479(7) Uani 1 1 d . . . . .
C79 C 0.92338(8) 0.51887(19) 0.4986(2) 0.0582(10) Uani 1 1 d D . . . .
C80 C 0.83120(5) 0.81818(17) 0.51718(18) 0.0252(4) Uani 1 1 d . . . . .
C81 C 0.81299(6) 0.77292(16) 0.44818(19) 0.0260(5) Uani 1 1 d . . . . .
H81 H 0.8174 0.7166 0.4387 0.031 Uiso 1 1 calc R . . . .
C82 C 0.78848(5) 0.80699(16) 0.3924(2) 0.0285(4) Uani 1 1 d . . . . .
C83 C 0.78154(6) 0.88919(16) 0.4019(2) 0.0316(5) Uani 1 1 d . . . . .
H83 H 0.7648 0.9127 0.3642 0.038 Uiso 1 1 calc R . . . .
C84 C 0.79992(6) 0.93605(16) 0.4684(2) 0.0307(5) Uani 1 1 d . . . . .
C85 C 0.82382(6) 0.90108(17) 0.5252(2) 0.0297(5) Uani 1 1 d . . . . .
H85 H 0.8356 0.9346 0.5712 0.036 Uiso 1 1 calc R . . . .
C86 C 0.77017(7) 0.75484(19) 0.3186(2) 0.0375(6) Uani 1 1 d . . . . .
C87 C 0.79375(7) 1.02592(19) 0.4753(3) 0.0410(7) Uani 1 1 d . . . . .
B1 B 0.86235(7) 0.78200(17) 0.5751(2) 0.0255(5) Uani 1 1 d . . . . .
F25 F 1.0000 0.0000 0.2053(4) 0.0871(12) Uani 1 2 d S T P . .
C88 C 1.0000 0.0000 0.0983(6) 0.0643(14) Uani 1 2 d S T P . .
C89 C 0.97604(11) 0.0370(3) 0.0476(5) 0.0753(13) Uani 1 1 d . . . . .
H89 H 0.9597 0.0615 0.0859 0.090 Uiso 1 1 calc R . . . .
C90 C 0.97643(12) 0.0376(4) -0.0617(5) 0.0867(16) Uani 1 1 d . . . . .
H90 H 0.9604 0.0640 -0.0995 0.104 Uiso 1 1 calc R . . . .
C91 C 1.0000 0.0000 -0.1159(7) 0.092(2) Uani 1 2 d S T P . .
H91 H 1.0000 0.0000 -0.1909 0.110 Uiso 1 2 calc RS T P . .

loop_
_atom_site_aniso_label
_atom_site_aniso_U_11
_atom_site_aniso_U_22
_atom_site_aniso_U_33
_atom_site_aniso_U_23
_atom_site_aniso_U_13
_atom_site_aniso_U_12
Ru1 0.02049(7) 0.01889(7) 0.02360(8) -0.00099(7) 0.00044(7) -0.00143(6)
O1 0.0251(9) 0.0377(11) 0.0679(14) -0.0182(10) 0.0095(9) 0.0008(8)
N1 0.0230(10) 0.0289(11) 0.0344(11) 0.0008(9) -0.0048(9) -0.0056(8)
N2 0.0266(9) 0.0223(9) 0.0264(9) -0.0011(9) 0.0005(9) -0.0041(7)
N3 0.0223(10) 0.0218(9) 0.0326(11) -0.0047(8) 0.0008(8) -0.0016(8)
N4 0.0207(9) 0.0231(9) 0.0308(10) -0.0042(9) 0.0040(9) -0.0018(7)
C1 0.0243(11) 0.0233(11) 0.0255(12) -0.0014(9) 0.0004(9) -0.0050(9)
C2 0.0273(13) 0.0302(13) 0.0395(14) -0.0006(11) -0.0045(11) -0.0087(10)
C3 0.0305(13) 0.0270(12) 0.0346(13) -0.0002(10) 0.0000(10) -0.0083(10)
C4 0.0279(12) 0.0287(12) 0.0426(14) 0.0014(12) -0.0086(10) -0.0033(11)
C5 0.0350(14) 0.0324(13) 0.0386(14) 0.0027(11) -0.0126(12) -0.0069(11)
C6 0.0431(16) 0.0367(16) 0.0538(18) 0.0130(13) -0.0177(14) -0.0065(12)
C7 0.0404(16) 0.0408(17) 0.081(2) 0.0178(18) -0.0207(16) 0.0008(14)
C8 0.0276(14) 0.0443(17) 0.089(3) 0.0090(18) -0.0088(16) 0.0022(12)
C9 0.0246(12) 0.0361(15) 0.0615(19) 0.0035(13) -0.0065(12) -0.0021(10)
C10 0.0393(14) 0.0346(14) 0.0267(12) 0.0022(11) -0.0044(10) -0.0055(11)
C11 0.057(2) 0.0536(19) 0.0329(15) 0.0082(14) -0.0066(14) -0.0095(15)
C12 0.0322(13) 0.0325(12) 0.0236(11) 0.0041(9) 0.0013(10) -0.0027(11)
C13 0.0270(13) 0.0440(17) 0.071(2) 0.0083(15) 0.0074(13) 0.0021(12)
C14 0.0277(15) 0.055(2) 0.115(3) 0.021(2) 0.002(2) -0.0059(13)
C15 0.047(2) 0.073(3) 0.089(3) 0.001(2) 0.026(2) -0.0056(18)
C16 0.0310(12) 0.0199(11) 0.0294(12) 0.0003(9) -0.0019(10) -0.0045(9)
C17 0.0372(14) 0.0279(12) 0.0311(13) 0.0012(10) -0.0011(10) -0.0067(11)
C18 0.0513(17) 0.0340(13) 0.0319(13) 0.0075(11) -0.0068(13) -0.0100(14)
C19 0.0524(17) 0.0257(12) 0.0450(15) 0.0082(13) -0.0160(15) -0.0025(11)
C20 0.0381(15) 0.0239(12) 0.0539(18) -0.0031(12) -0.0082(13) 0.0042(11)
C21 0.0347(13) 0.0215(11) 0.0379(15) -0.0032(10) -0.0025(11) -0.0035(10)
C22 0.0413(15) 0.0466(15) 0.0295(13) 0.0007(13) 0.0053(12) -0.0006(12)
C23 0.066(3) 0.068(3) 0.081(3) -0.014(2) 0.038(2) -0.019(2)
C24 0.058(2) 0.0469(19) 0.075(3) -0.0221(19) 0.0079(19) 0.0009(16)
C25 0.0333(14) 0.0412(16) 0.0404(16) -0.0134(13) 0.0007(12) 0.0039(12)
C26 0.048(2) 0.076(2) 0.065(2) -0.044(2) 0.0096(18) -0.0069(19)
C27 0.0427(17) 0.076(2) 0.0304(15) 0.0029(15) 0.0058(13) 0.0107(16)
C28 0.0281(13) 0.0265(12) 0.0354(13) -0.0038(10) -0.0005(10) -0.0090(10)
C29 0.0224(11) 0.0212(10) 0.0244(12) -0.0012(9) 0.0010(8) -0.0020(8)
C30 0.0263(13) 0.0252(12) 0.0450(15) -0.0085(11) 0.0029(11) -0.0049(10)
C31 0.0243(11) 0.0265(12) 0.0457(15) -0.0050(12) 0.0029(10) -0.0047(9)
C32 0.0225(11) 0.0190(10) 0.0361(13) -0.0064(9) 0.0016(10) -0.0020(9)
C33 0.0317(12) 0.0240(10) 0.0341(12) -0.0038(11) -0.0002(11) -0.0012(9)
C34 0.0401(15) 0.0327(14) 0.0381(14) -0.0058(12) 0.0092(12) 0.0002(12)
C35 0.0347(14) 0.0302(13) 0.0534(19) -0.0071(13) 0.0109(13) 0.0056(11)
C36 0.0314(14) 0.0282(13) 0.0479(16) -0.0017(12) -0.0009(12) 0.0066(10)
C37 0.0286(13) 0.0240(11) 0.0325(12) -0.0051(9) -0.0015(10) -0.0007(10)
C38 0.0535(18) 0.0350(15) 0.0342(14) -0.0020(11) -0.0012(13) 0.0081(12)
C39 0.090(3) 0.048(2) 0.0465(19) 0.0130(15) 0.0032(19) 0.0044(18)
C40 0.065(2) 0.064(2) 0.067(3) 0.002(2) -0.032(2) 0.004(2)
C41 0.0444(16) 0.0272(12) 0.0377(14) -0.0031(10) -0.0030(13) 0.0033(12)
C42 0.068(2) 0.0417(17) 0.0487(19) -0.0025(14) -0.0206(17) 0.0069(16)
C43 0.066(2) 0.0436(17) 0.0419(17) -0.0024(14) 0.0102(16) -0.0105(16)
C44 0.0214(10) 0.0203(11) 0.0325(12) -0.0025(9) 0.0014(9) -0.0002(9)
C45 0.0244(12) 0.0262(12) 0.0339(13) -0.0009(10) 0.0004(9) -0.0015(9)
C46 0.0345(13) 0.0251(11) 0.0410(14) 0.0016(12) -0.0016(12) 0.0025(9)
C47 0.0391(15) 0.0260(12) 0.0440(16) -0.0066(11) 0.0025(12) 0.0069(11)
C48 0.0332(13) 0.0342(14) 0.0334(14) -0.0061(11) 0.0041(11) 0.0080(11)
C49 0.0234(11) 0.0268(13) 0.0319(12) -0.0008(10) 0.0025(9) 0.0018(9)
C50 0.0324(13) 0.0286(12) 0.0301(13) -0.0003(10) -0.0007(10) -0.0054(10)
C51 0.0318(13) 0.0322(13) 0.0277(13) 0.0033(10) 0.0003(10) -0.0008(10)
C52 0.0368(14) 0.0549(17) 0.0371(15) 0.0077(14) -0.0064(13) -0.0010(13)
C53 0.0293(13) 0.0338(14) 0.0319(13) 0.0043(11) 0.0072(10) 0.0058(10)
C54 0.0425(16) 0.0523(17) 0.0336(14) 0.0016(13) 0.0017(12) 0.0107(13)
C55 0.0378(15) 0.0430(16) 0.0459(17) 0.0095(13) 0.0085(13) 0.0000(13)
F1 0.0507(10) 0.0774(14) 0.0294(8) -0.0050(9) 0.0037(7) 0.0098(10)
F2 0.0959(19) 0.0790(16) 0.0505(12) 0.0072(12) 0.0241(12) 0.0479(15)
F3 0.0614(14) 0.106(2) 0.0439(11) 0.0059(12) 0.0249(10) -0.0168(13)
F4 0.101(2) 0.092(2) 0.091(2) 0.0002(17) 0.0099(17) -0.0643(18)
F5 0.165(3) 0.087(2) 0.0722(17) 0.0211(15) -0.060(2) -0.073(2)
F6 0.112(2) 0.0552(15) 0.127(3) -0.0190(16) -0.005(2) -0.0172(16)
F7 0.0342(9) 0.0773(14) 0.0387(9) -0.0061(9) -0.0039(7) 0.0218(9)
F8 0.0418(10) 0.0519(11) 0.0560(12) -0.0107(9) -0.0207(8) 0.0012(8)
F9 0.0548(11) 0.0554(11) 0.0393(9) 0.0117(8) -0.0104(8) 0.0132(9)
F10 0.0546(11) 0.0399(10) 0.0698(13) -0.0025(9) 0.0242(10) 0.0148(8)
F11 0.0466(10) 0.0780(14) 0.0279(8) 0.0009(9) 0.0108(7) 0.0075(10)
F12 0.0286(8) 0.0751(13) 0.0568(10) -0.0227(12) 0.0091(8) -0.0126(8)
F13 0.0896(18) 0.0617(14) 0.0705(15) -0.0032(12) 0.0224(13) -0.0330(13)
F14 0.0741(16) 0.0867(17) 0.0582(13) 0.0162(13) -0.0233(12) -0.0393(14)
F15 0.108(2) 0.0347(10) 0.096(2) 0.0217(11) -0.0136(16) -0.0168(12)
F16 0.071(2) 0.066(3) 0.102(3) -0.054(3) 0.002(3) 0.023(2)
F16A 0.085(5) 0.068(5) 0.136(7) -0.042(5) 0.026(6) 0.033(4)
F17 0.071(2) 0.076(3) 0.062(2) -0.020(2) 0.0181(18) 0.030(2)
F17A 0.123(7) 0.137(7) 0.059(4) -0.042(5) -0.010(5) 0.077(6)
F18 0.046(2) 0.088(4) 0.049(2) -0.009(2) -0.0132(19) 0.020(2)
F18A 0.045(4) 0.057(5) 0.068(5) -0.004(4) 0.008(4) 0.008(3)
F19 0.0622(13) 0.0969(18) 0.0335(10) -0.0188(11) 0.0008(9) -0.0175(12)
F20 0.0833(15) 0.0394(10) 0.0769(14) 0.0070(10) -0.0433(12) -0.0187(10)
F21 0.0370(9) 0.0634(12) 0.0622(12) -0.0075(10) -0.0180(9) -0.0017(8)
F22 0.0565(12) 0.0283(9) 0.116(2) 0.0034(11) -0.0044(13) -0.0034(8)
F23 0.0637(13) 0.0429(11) 0.0832(16) -0.0172(11) 0.0174(12) 0.0083(9)
F24 0.140(2) 0.0398(11) 0.0639(14) 0.0048(11) -0.0330(16) 0.0298(13)
C56 0.0265(12) 0.0355(14) 0.0255(12) 0.0023(10) -0.0023(9) 0.0003(10)
C57 0.0269(11) 0.0409(13) 0.0266(12) 0.0012(12) 0.0001(9) 0.0021(11)
C58 0.0280(13) 0.0499(16) 0.0319(13) 0.0079(12) 0.0018(11) 0.0060(12)
C59 0.0311(13) 0.0549(17) 0.0378(15) 0.0160(15) -0.0008(12) -0.0052(12)
C60 0.0377(15) 0.0464(17) 0.0401(16) 0.0114(13) -0.0061(12) -0.0117(13)
C61 0.0373(14) 0.0363(14) 0.0287(12) 0.0027(11) -0.0034(11) -0.0043(11)
C62 0.0377(15) 0.0565(19) 0.0364(15) 0.0069(14) 0.0117(12) 0.0097(14)
C63 0.069(2) 0.055(2) 0.052(2) 0.0111(17) -0.0101(18) -0.0286(19)
C64 0.0302(12) 0.0228(11) 0.0240(10) -0.0002(8) 0.0001(10) -0.0012(9)
C65 0.0280(12) 0.0275(11) 0.0262(12) -0.0010(10) 0.0019(10) 0.0003(10)
C66 0.0289(12) 0.0244(11) 0.0281(12) 0.0004(9) -0.0022(9) 0.0009(9)
C67 0.0322(12) 0.0259(11) 0.0212(10) -0.0022(9) -0.0006(8) -0.0015(10)
C68 0.0299(11) 0.0221(11) 0.0242(12) -0.0015(9) 0.0029(9) -0.0023(9)
C69 0.0251(11) 0.0249(11) 0.0268(11) -0.0008(10) -0.0011(9) -0.0009(10)
C70 0.0378(14) 0.0381(14) 0.0287(14) -0.0030(11) -0.0043(10) 0.0089(11)
C71 0.0331(13) 0.0345(13) 0.0296(12) -0.0052(10) 0.0023(10) -0.0015(11)
C72 0.0337(13) 0.0304(11) 0.0207(10) -0.0024(10) -0.0048(9) 0.0018(11)
C73 0.0372(13) 0.0301(12) 0.0225(12) 0.0009(10) -0.0037(10) 0.0028(10)
C74 0.0522(17) 0.0315(14) 0.0281(14) 0.0006(10) -0.0112(11) -0.0026(12)
C75 0.063(2) 0.0298(13) 0.0401(15) -0.0079(12) -0.0182(14) 0.0092(13)
C76 0.0476(17) 0.0437(17) 0.0385(15) -0.0160(13) -0.0137(13) 0.0151(14)
C77 0.0344(14) 0.0392(15) 0.0305(14) -0.0077(11) -0.0067(11) 0.0065(11)
C78 0.069(2) 0.0358(14) 0.0390(15) 0.0040(14) -0.0110(17) -0.0110(14)
C79 0.059(2) 0.063(2) 0.053(2) -0.0268(18) -0.0135(17) 0.0285(18)
C80 0.0257(11) 0.0305(12) 0.0194(10) 0.0013(10) 0.0030(8) -0.0006(10)
C81 0.0278(12) 0.0279(12) 0.0224(11) -0.0005(9) 0.0037(9) 0.0011(10)
C82 0.0283(11) 0.0344(12) 0.0226(10) 0.0045(12) -0.0007(9) -0.0041(10)
C83 0.0298(12) 0.0364(13) 0.0285(12) 0.0075(12) -0.0020(11) 0.0014(10)
C84 0.0335(13) 0.0286(13) 0.0301(13) 0.0031(10) 0.0044(10) 0.0019(10)
C85 0.0322(13) 0.0310(13) 0.0260(12) -0.0010(10) -0.0002(10) -0.0014(10)
C86 0.0367(14) 0.0405(15) 0.0353(14) 0.0002(12) -0.0091(12) -0.0017(12)
C87 0.0448(16) 0.0332(14) 0.0449(16) -0.0002(12) -0.0049(13) 0.0028(12)
B1 0.0255(12) 0.0287(12) 0.0222(12) -0.0012(9) -0.0005(10) 0.0001(11)
F25 0.093(3) 0.077(3) 0.091(3) 0.000 0.000 -0.007(2)
C88 0.063(3) 0.051(3) 0.079(4) 0.000 0.000 -0.015(2)
C89 0.053(2) 0.061(3) 0.111(4) -0.001(3) 0.002(2) -0.010(2)
C90 0.063(3) 0.091(4) 0.106(4) 0.019(3) -0.014(3) -0.022(3)
C91 0.076(5) 0.117(6) 0.082(5) 0.000 0.000 -0.037(4)

loop_
_atom_type_symbol
_atom_type_description
_atom_type_scat_dispersion_real
_atom_type_scat_dispersion_imag
_atom_type_scat_source
C C 0.0181 0.0091 'International Tables Vol C Tables 4.2.6.8 and 6.1.1.4'
H H 0.0000 0.0000 'International Tables Vol C Tables 4.2.6.8 and 6.1.1.4'
B B 0.0090 0.0039 'International Tables Vol C Tables 4.2.6.8 and 6.1.1.4'
F F 0.0727 0.0534 'International Tables Vol C Tables 4.2.6.8 and 6.1.1.4'
N N 0.0311 0.0180 'International Tables Vol C Tables 4.2.6.8 and 6.1.1.4'
O O 0.0492 0.0322 'International Tables Vol C Tables 4.2.6.8 and 6.1.1.4'
Ru Ru 0.0552 3.2960 'International Tables Vol C Tables 4.2.6.8 and 6.1.1.4'

loop_
_geom_angle_atom_site_label_1
_geom_angle_atom_site_label_2
_geom_angle_atom_site_label_3
_geom_angle
_geom_angle_site_symmetry_1
_geom_angle_site_symmetry_3
C1 Ru1 C29 175.67(9) . .
C12 Ru1 C1 91.36(10) . .
C12 Ru1 C29 87.91(10) . .
C28 Ru1 C1 88.77(10) . .
C28 Ru1 C12 96.40(12) . .
C28 Ru1 C29 95.56(10) . .
C1 N1 C2 111.7(2) . .
C1 N1 C4 126.9(2) . .
C2 N1 C4 121.3(2) . .
C1 N2 C3 111.9(2) . .
C1 N2 C16 126.4(2) . .
C3 N2 C16 120.3(2) . .
C29 N3 C30 111.2(2) . .
C29 N3 C32 127.1(2) . .
C30 N3 C32 121.5(2) . .
C29 N4 C31 111.6(2) . .
C29 N4 C44 123.62(19) . .
C31 N4 C44 124.6(2) . .
N1 C1 Ru1 126.66(18) . .
N1 C1 N2 103.1(2) . .
N2 C1 Ru1 130.00(18) . .
N1 C2 H2 126.6 . .
C3 C2 N1 106.8(2) . .
C3 C2 H2 126.6 . .
N2 C3 H3 126.8 . .
C2 C3 N2 106.4(2) . .
C2 C3 H3 126.8 . .
C5 C4 N1 118.4(3) . .
C5 C4 C9 123.5(3) . .
C9 C4 N1 118.0(3) . .
C4 C5 C6 117.3(3) . .
C4 C5 C10 119.7(3) . .
C6 C5 C10 122.9(3) . .
C5 C6 H6 119.7 . .
C7 C6 C5 120.5(3) . .
C7 C6 H6 119.7 . .
C6 C7 H7 119.5 . .
C8 C7 C6 121.0(3) . .
C8 C7 H7 119.5 . .
C7 C8 H8 119.6 . .
C7 C8 C9 120.9(3) . .
C9 C8 H8 119.6 . .
C4 C9 C13 123.6(3) . .
C8 C9 C4 116.7(3) . .
C8 C9 C13 119.7(3) . .
C5 C10 H10 107.9 . .
C5 C10 C11 112.9(3) . .
C5 C10 C12 110.8(2) . .
C11 C10 H10 107.9 . .
C12 C10 H10 107.9 . .
C12 C10 C11 109.2(2) . .
C10 C11 H11A 109.5 . .
C10 C11 H11B 109.5 . .
C10 C11 H11C 109.5 . .
H11A C11 H11B 109.5 . .
H11A C11 H11C 109.5 . .
H11B C11 H11C 109.5 . .
Ru1 C12 H12A 106.5 . .
Ru1 C12 H12B 106.5 . .
C10 C12 Ru1 123.47(18) . .
C10 C12 H12A 106.5 . .
C10 C12 H12B 106.5 . .
H12A C12 H12B 106.5 . .
C9 C13 H13 107.6 . .
C9 C13 C14 111.7(3) . .
C9 C13 C15 111.7(3) . .
C14 C13 H13 107.6 . .
C14 C13 C15 110.3(3) . .
C15 C13 H13 107.6 . .
C13 C14 H14A 109.5 . .
C13 C14 H14B 109.5 . .
C13 C14 H14C 109.5 . .
H14A C14 H14B 109.5 . .
H14A C14 H14C 109.5 . .
H14B C14 H14C 109.5 . .
C13 C15 H15A 109.5 . .
C13 C15 H15B 109.5 . .
C13 C15 H15C 109.5 . .
H15A C15 H15B 109.5 . .
H15A C15 H15C 109.5 . .
H15B C15 H15C 109.5 . .
C17 C16 N2 116.3(2) . .
C17 C16 C21 123.2(3) . .
C21 C16 N2 120.2(2) . .
C16 C17 C22 122.7(3) . .
C18 C17 C16 117.3(3) . .
C18 C17 C22 120.0(3) . .
C17 C18 H18 119.5 . .
C19 C18 C17 120.9(3) . .
C19 C18 H18 119.5 . .
C18 C19 H19 119.9 . .
C18 C19 C20 120.3(3) . .
C20 C19 H19 119.9 . .
C19 C20 H20 119.3 . .
C19 C20 C21 121.5(3) . .
C21 C20 H20 119.3 . .
C16 C21 C25 125.1(3) . .
C20 C21 C16 116.8(3) . .
C20 C21 C25 118.0(3) . .
C17 C22 H22 107.6 . .
C17 C22 C23 111.9(3) . .
C17 C22 C24 111.1(3) . .
C23 C22 H22 107.6 . .
C23 C22 C24 110.8(3) . .
C24 C22 H22 107.6 . .
C22 C23 H23A 109.5 . .
C22 C23 H23B 109.5 . .
C22 C23 H23C 109.5 . .
H23A C23 H23B 109.5 . .
H23A C23 H23C 109.5 . .
H23B C23 H23C 109.5 . .
C22 C24 H24A 109.5 . .
C22 C24 H24B 109.5 . .
C22 C24 H24C 109.5 . .
H24A C24 H24B 109.5 . .
H24A C24 H24C 109.5 . .
H24B C24 H24C 109.5 . .
C21 C25 H25 105.9 . .
C21 C25 C26 109.9(3) . .
C21 C25 C27 117.0(3) . .
C26 C25 H25 105.9 . .
C27 C25 H25 105.9 . .
C27 C25 C26 111.3(3) . .
C25 C26 H26A 109.5 . .
C25 C26 H26B 109.5 . .
C25 C26 H26C 109.5 . .
H26A C26 H26B 109.5 . .
H26A C26 H26C 109.5 . .
H26B C26 H26C 109.5 . .
C25 C27 H27A 109.5 . .
C25 C27 H27B 109.5 . .
C25 C27 H27C 109.5 . .
H27A C27 H27B 109.5 . .
H27A C27 H27C 109.5 . .
H27B C27 H27C 109.5 . .
O1 C28 Ru1 177.4(2) . .
N3 C29 Ru1 133.41(18) . .
N3 C29 N4 103.6(2) . .
N4 C29 Ru1 123.00(16) . .
N3 C30 H30 126.4 . .
C31 C30 N3 107.2(2) . .
C31 C30 H30 126.4 . .
N4 C31 H31 126.8 . .
C30 C31 N4 106.4(2) . .
C30 C31 H31 126.8 . .
C33 C32 N3 118.3(2) . .
C33 C32 C37 123.3(2) . .
C37 C32 N3 118.3(2) . .
C32 C33 C38 122.5(2) . .
C34 C33 C32 117.0(3) . .
C34 C33 C38 120.5(3) . .
C33 C34 H34 119.4 . .
C35 C34 C33 121.3(3) . .
C35 C34 H34 119.4 . .
C34 C35 H35 119.9 . .
C36 C35 C34 120.2(3) . .
C36 C35 H35 119.9 . .
C35 C36 H36 119.2 . .
C35 C36 C37 121.6(3) . .
C37 C36 H36 119.2 . .
C32 C37 C41 122.8(2) . .
C36 C37 C32 116.5(3) . .
C36 C37 C41 120.6(3) . .
C33 C38 H38 107.6 . .
C33 C38 C39 113.2(3) . .
C33 C38 C40 109.3(3) . .
C39 C38 H38 107.6 . .
C39 C38 C40 111.3(3) . .
C40 C38 H38 107.6 . .
C38 C39 H39A 109.5 . .
C38 C39 H39B 109.5 . .
C38 C39 H39C 109.5 . .
H39A C39 H39B 109.5 . .
H39A C39 H39C 109.5 . .
H39B C39 H39C 109.5 . .
C38 C40 H40A 109.5 . .
C38 C40 H40B 109.5 . .
C38 C40 H40C 109.5 . .
H40A C40 H40B 109.5 . .
H40A C40 H40C 109.5 . .
H40B C40 H40C 109.5 . .
C37 C41 H41 108.0 . .
C37 C41 C42 111.1(3) . .
C37 C41 C43 111.2(2) . .
C42 C41 H41 108.0 . .
C42 C41 C43 110.5(3) . .
C43 C41 H41 108.0 . .
C41 C42 H42A 109.5 . .
C41 C42 H42B 109.5 . .
C41 C42 H42C 109.5 . .
H42A C42 H42B 109.5 . .
H42A C42 H42C 109.5 . .
H42B C42 H42C 109.5 . .
C41 C43 H43A 109.5 . .
C41 C43 H43B 109.5 . .
C41 C43 H43C 109.5 . .
H43A C43 H43B 109.5 . .
H43A C43 H43C 109.5 . .
H43B C43 H43C 109.5 . .
C45 C44 N4 117.8(2) . .
C49 C44 N4 118.9(2) . .
C49 C44 C45 123.3(2) . .
C44 C45 C50 121.5(2) . .
C46 C45 C44 116.9(2) . .
C46 C45 C50 121.6(2) . .
C45 C46 H46 119.4 . .
C47 C46 C45 121.2(3) . .
C47 C46 H46 119.4 . .
C46 C47 H47 119.8 . .
C48 C47 C46 120.4(3) . .
C48 C47 H47 119.8 . .
C47 C48 H48 119.4 . .
C47 C48 C49 121.3(3) . .
C49 C48 H48 119.4 . .
C44 C49 C53 122.9(2) . .
C48 C49 C44 116.8(2) . .
C48 C49 C53 120.2(2) . .
C45 C50 H50 107.7 . .
C45 C50 C51 112.4(2) . .
C45 C50 C52 112.3(2) . .
C51 C50 H50 107.7 . .
C52 C50 H50 107.7 . .
C52 C50 C51 108.7(2) . .
C50 C51 H51A 108(2) . .
C50 C51 H51B 114(2) . .
C50 C51 H51C 114.3(18) . .
H51A C51 H51B 106.8(14) . .
H51A C51 H51C 106.5(14) . .
H51B C51 H51C 106.5(14) . .
C50 C52 H52A 109.5 . .
C50 C52 H52B 109.5 . .
C50 C52 H52C 109.5 . .
H52A C52 H52B 109.5 . .
H52A C52 H52C 109.5 . .
H52B C52 H52C 109.5 . .
C49 C53 H53 108.2 . .
C49 C53 C54 112.8(2) . .
C49 C53 C55 109.9(2) . .
C54 C53 H53 108.2 . .
C54 C53 C55 109.5(2) . .
C55 C53 H53 108.2 . .
C53 C54 H54A 109.5 . .
C53 C54 H54B 109.5 . .
C53 C54 H54C 109.5 . .
H54A C54 H54B 109.5 . .
H54A C54 H54C 109.5 . .
H54B C54 H54C 109.5 . .
C53 C55 H55A 109.5 . .
C53 C55 H55B 109.5 . .
C53 C55 H55C 109.5 . .
H55A C55 H55B 109.5 . .
H55A C55 H55C 109.5 . .
H55B C55 H55C 109.5 . .
C57 C56 B1 120.6(2) . .
C61 C56 C57 115.9(3) . .
C61 C56 B1 123.2(2) . .
C56 C57 H57 118.8 . .
C58 C57 C56 122.5(3) . .
C58 C57 H57 118.8 . .
C57 C58 C59 120.5(3) . .
C57 C58 C62 118.1(3) . .
C59 C58 C62 121.4(3) . .
C58 C59 H59 120.8 . .
C60 C59 C58 118.5(3) . .
C60 C59 H59 120.8 . .
C59 C60 C61 120.6(3) . .
C59 C60 C63 121.3(3) . .
C61 C60 C63 118.0(3) . .
C56 C61 C60 122.0(3) . .
C56 C61 H61 119.0 . .
C60 C61 H61 119.0 . .
F1 C62 C58 111.9(2) . .
F2 C62 F1 104.9(3) . .
F2 C62 C58 112.4(3) . .
F3 C62 F1 106.1(3) . .
F3 C62 F2 107.2(3) . .
F3 C62 C58 113.8(3) . .
F4 C63 F6 104.0(4) . .
F4 C63 C60 113.0(4) . .
F5 C63 F4 109.6(4) . .
F5 C63 F6 105.7(4) . .
F5 C63 C60 112.9(3) . .
F6 C63 C60 111.0(3) . .
C65 C64 B1 118.2(2) . .
C69 C64 C65 116.4(2) . .
C69 C64 B1 125.1(2) . .
C64 C65 H65 118.9 . .
C66 C65 C64 122.2(2) . .
C66 C65 H65 118.9 . .
C65 C66 C67 120.5(2) . .
C65 C66 C70 121.1(2) . .
C67 C66 C70 118.4(2) . .
C66 C67 H67 120.8 . .
C68 C67 C66 118.4(2) . .
C68 C67 H67 120.8 . .
C67 C68 C69 121.2(2) . .
C67 C68 C71 120.3(2) . .
C69 C68 C71 118.6(2) . .
C64 C69 C68 121.4(2) . .
C64 C69 H69 119.3 . .
C68 C69 H69 119.3 . .
F7 C70 F8 106.7(3) . .
F7 C70 F9 106.7(2) . .
F7 C70 C66 113.1(2) . .
F8 C70 F9 105.3(2) . .
F8 C70 C66 112.2(2) . .
F9 C70 C66 112.3(3) . .
F10 C71 F11 106.9(2) . .
F10 C71 F12 106.0(2) . .
F10 C71 C68 113.2(2) . .
F11 C71 F12 105.2(2) . .
F11 C71 C68 113.0(2) . .
F12 C71 C68 111.9(2) . .
C73 C72 B1 120.5(2) . .
C77 C72 C73 116.1(3) . .
C77 C72 B1 123.3(2) . .
C72 C73 H73 118.9 . .
C74 C73 C72 122.2(3) . .
C74 C73 H73 118.9 . .
C73 C74 C78 119.2(3) . .
C75 C74 C73 120.4(3) . .
C75 C74 C78 120.4(3) . .
C74 C75 H75 120.9 . .
C76 C75 C74 118.1(3) . .
C76 C75 H75 120.9 . .
C75 C76 C77 121.4(3) . .
C75 C76 C79 120.5(3) . .
C77 C76 C79 118.0(3) . .
C72 C77 C76 121.7(3) . .
C72 C77 H77 119.1 . .
C76 C77 H77 119.1 . .
F13 C78 F14 105.6(3) . .
F13 C78 C74 113.0(3) . .
F14 C78 C74 111.8(3) . .
F15 C78 F13 106.2(3) . .
F15 C78 F14 106.5(3) . .
F15 C78 C74 113.2(3) . .
F16 C79 F17 101.7(3) . .
F16 C79 C76 117.0(3) . .
F16A C79 C76 105.1(4) . .
F17 C79 C76 111.5(3) . .
F17A C79 F16A 106.8(4) . .
F17A C79 F18A 110.6(5) . .
F17A C79 C76 114.9(5) . .
F18 C79 F16 109.1(4) . .
F18 C79 F17 102.8(4) . .
F18 C79 C76 113.2(4) . .
F18A C79 F16A 104.5(4) . .
F18A C79 C76 114.1(6) . .
C81 C80 C85 115.6(2) . .
C81 C80 B1 123.6(2) . .
C85 C80 B1 120.3(2) . .
C80 C81 H81 118.7 . .
C80 C81 C82 122.6(2) . .
C82 C81 H81 118.7 . .
C81 C82 C86 119.6(2) . .
C83 C82 C81 120.8(2) . .
C83 C82 C86 119.6(2) . .
C82 C83 H83 121.2 . .
C82 C83 C84 117.7(2) . .
C84 C83 H83 121.2 . .
C83 C84 C87 118.4(3) . .
C85 C84 C83 121.0(2) . .
C85 C84 C87 120.6(3) . .
C80 C85 H85 118.8 . .
C84 C85 C80 122.3(2) . .
C84 C85 H85 118.8 . .
F19 C86 F21 105.8(3) . .
F19 C86 C82 112.5(2) . .
F20 C86 F19 106.3(3) . .
F20 C86 F21 105.9(3) . .
F20 C86 C82 112.8(2) . .
F21 C86 C82 113.0(3) . .
F22 C87 C84 112.7(3) . .
F23 C87 F22 105.9(3) . .
F23 C87 F24 106.5(3) . .
F23 C87 C84 113.1(3) . .
F24 C87 F22 105.8(3) . .
F24 C87 C84 112.2(3) . .
C56 B1 C64 111.2(2) . .
C56 B1 C72 112.4(2) . .
C56 B1 C80 103.99(19) . .
C64 B1 C72 103.92(18) . .
C64 B1 C80 113.9(2) . .
C80 B1 C72 111.7(2) . .
F25 C88 C89 118.1(4) . .
F25 C88 C89 118.1(4) . 2_755
C89 C88 C89 123.8(8) 2_755 .
C88 C89 H89 121.2 . .
C88 C89 C90 117.7(6) . .
C90 C89 H89 121.2 . .
C89 C90 H90 119.8 . .
C91 C90 C89 120.3(6) . .
C91 C90 H90 119.8 . .
C90 C91 C90 120.2(8) 2_755 .
C90 C91 H91 119.9 2_755 .
C90 C91 H91 119.9 . .

loop_
_geom_bond_atom_site_label_1
_geom_bond_atom_site_label_2
_geom_bond_distance
_geom_bond_site_symmetry_2
Ru1 C1 2.106(2) .
Ru1 C12 2.071(2) .
Ru1 C28 1.788(3) .
Ru1 C29 2.113(2) .
O1 C28 1.154(3) .
N1 C1 1.358(3) .
N1 C2 1.386(3) .
N1 C4 1.446(4) .
N2 C1 1.365(3) .
N2 C3 1.383(3) .
N2 C16 1.440(3) .
N3 C29 1.357(3) .
N3 C30 1.387(3) .
N3 C32 1.447(3) .
N4 C29 1.363(3) .
N4 C31 1.386(3) .
N4 C44 1.443(3) .
C2 H2 0.9500 .
C2 C3 1.342(4) .
C3 H3 0.9500 .
C4 C5 1.394(4) .
C4 C9 1.404(4) .
C5 C6 1.396(4) .
C5 C10 1.515(4) .
C6 H6 0.9500 .
C6 C7 1.382(5) .
C7 H7 0.9500 .
C7 C8 1.381(6) .
C8 H8 0.9500 .
C8 C9 1.397(5) .
C9 C13 1.512(5) .
C10 H10 1.0000 .
C10 C11 1.532(4) .
C10 C12 1.530(4) .
C11 H11A 0.9800 .
C11 H11B 0.9800 .
C11 H11C 0.9800 .
C12 H12A 0.9900 .
C12 H12B 0.9900 .
C13 H13 1.0000 .
C13 C14 1.525(5) .
C13 C15 1.532(6) .
C14 H14A 0.9800 .
C14 H14B 0.9800 .
C14 H14C 0.9800 .
C15 H15A 0.9800 .
C15 H15B 0.9800 .
C15 H15C 0.9800 .
C16 C17 1.400(4) .
C16 C21 1.403(4) .
C17 C18 1.398(4) .
C17 C22 1.517(4) .
C18 H18 0.9500 .
C18 C19 1.379(5) .
C19 H19 0.9500 .
C19 C20 1.389(5) .
C20 H20 0.9500 .
C20 C21 1.391(4) .
C21 C25 1.520(4) .
C22 H22 1.0000 .
C22 C23 1.518(5) .
C22 C24 1.520(5) .
C23 H23A 0.9800 .
C23 H23B 0.9800 .
C23 H23C 0.9800 .
C24 H24A 0.9800 .
C24 H24B 0.9800 .
C24 H24C 0.9800 .
C25 H25 1.0000 .
C25 C26 1.531(4) .
C25 C27 1.525(5) .
C26 H26A 0.9800 .
C26 H26B 0.9800 .
C26 H26C 0.9800 .
C27 H27A 0.9800 .
C27 H27B 0.9800 .
C27 H27C 0.9800 .
C30 H30 0.9500 .
C30 C31 1.337(4) .
C31 H31 0.9500 .
C32 C33 1.396(4) .
C32 C37 1.403(4) .
C33 C34 1.392(4) .
C33 C38 1.519(4) .
C34 H34 0.9500 .
C34 C35 1.381(5) .
C35 H35 0.9500 .
C35 C36 1.373(5) .
C36 H36 0.9500 .
C36 C37 1.395(4) .
C37 C41 1.514(4) .
C38 H38 1.0000 .
C38 C39 1.520(5) .
C38 C40 1.534(5) .
C39 H39A 0.9800 .
C39 H39B 0.9800 .
C39 H39C 0.9800 .
C40 H40A 0.9800 .
C40 H40B 0.9800 .
C40 H40C 0.9800 .
C41 H41 1.0000 .
C41 C42 1.526(4) .
C41 C43 1.526(4) .
C42 H42A 0.9800 .
C42 H42B 0.9800 .
C42 H42C 0.9800 .
C43 H43A 0.9800 .
C43 H43B 0.9800 .
C43 H43C 0.9800 .
C44 C45 1.406(4) .
C44 C49 1.402(4) .
C45 C46 1.391(4) .
C45 C50 1.520(4) .
C46 H46 0.9500 .
C46 C47 1.386(4) .
C47 H47 0.9500 .
C47 C48 1.378(4) .
C48 H48 0.9500 .
C48 C49 1.398(4) .
C49 C53 1.517(4) .
C50 H50 1.0000 .
C50 C51 1.535(4) .
C50 C52 1.528(4) .
C51 H51A 0.979(7) .
C51 H51B 0.980(7) .
C51 H51C 0.983(7) .
C52 H52A 0.9800 .
C52 H52B 0.9800 .
C52 H52C 0.9800 .
C53 H53 1.0000 .
C53 C54 1.526(4) .
C53 C55 1.538(4) .
C54 H54A 0.9800 .
C54 H54B 0.9800 .
C54 H54C 0.9800 .
C55 H55A 0.9800 .
C55 H55B 0.9800 .
C55 H55C 0.9800 .
F1 C62 1.342(4) .
F2 C62 1.338(4) .
F3 C62 1.325(4) .
F4 C63 1.311(5) .
F5 C63 1.296(5) .
F6 C63 1.352(6) .
F7 C70 1.333(3) .
F8 C70 1.340(3) .
F9 C70 1.342(4) .
F10 C71 1.331(3) .
F11 C71 1.334(3) .
F12 C71 1.341(3) .
F13 C78 1.332(5) .
F14 C78 1.333(4) .
F15 C78 1.330(4) .
F16 C79 1.317(4) .
F16A C79 1.367(5) .
F17 C79 1.407(4) .
F17A C79 1.288(5) .
F18 C79 1.311(4) .
F18A C79 1.319(5) .
F19 C86 1.329(4) .
F20 C86 1.329(4) .
F21 C86 1.336(4) .
F22 C87 1.330(4) .
F23 C87 1.325(4) .
F24 C87 1.327(4) .
C56 C57 1.397(4) .
C56 C61 1.397(4) .
C56 B1 1.634(4) .
C57 H57 0.9500 .
C57 C58 1.387(4) .
C58 C59 1.389(5) .
C58 C62 1.493(4) .
C59 H59 0.9500 .
C59 C60 1.378(5) .
C60 C61 1.400(4) .
C60 C63 1.504(5) .
C61 H61 0.9500 .
C64 C65 1.413(4) .
C64 C69 1.385(3) .
C64 B1 1.639(3) .
C65 H65 0.9500 .
C65 C66 1.379(4) .
C66 C67 1.396(4) .
C66 C70 1.495(4) .
C67 H67 0.9500 .
C67 C68 1.374(3) .
C68 C69 1.406(3) .
C68 C71 1.491(4) .
C69 H69 0.9500 .
C72 C73 1.398(4) .
C72 C77 1.392(4) .
C72 B1 1.649(4) .
C73 H73 0.9500 .
C73 C74 1.393(4) .
C74 C75 1.387(5) .
C74 C78 1.498(5) .
C75 H75 0.9500 .
C75 C76 1.373(5) .
C76 C77 1.393(4) .
C76 C79 1.496(5) .
C77 H77 0.9500 .
C80 C81 1.392(4) .
C80 C85 1.399(4) .
C80 B1 1.649(4) .
C81 H81 0.9500 .
C81 C82 1.393(3) .
C82 C83 1.385(4) .
C82 C86 1.495(4) .
C83 H83 0.9500 .
C83 C84 1.391(4) .
C84 C85 1.386(4) .
C84 C87 1.499(4) .
C85 H85 0.9500 .
F25 C88 1.355(9) .
C88 C89 1.364(6) 2_755
C88 C89 1.364(6) .
C89 H89 0.9500 .
C89 C90 1.386(8) .
C90 H90 0.9500 .
C90 C91 1.377(8) .
C91 C90 1.377(8) 2_755
C91 H91 0.9500 .

loop_
_geom_torsion_atom_site_label_1
_geom_torsion_atom_site_label_2
_geom_torsion_atom_site_label_3
_geom_torsion_atom_site_label_4
_geom_torsion
_geom_torsion_site_symmetry_1
_geom_torsion_site_symmetry_4
N1 C2 C3 N2 1.4(3) . .
N1 C4 C5 C6 -174.2(2) . .
N1 C4 C5 C10 7.9(4) . .
N1 C4 C9 C8 175.5(3) . .
N1 C4 C9 C13 -6.7(4) . .
N2 C16 C17 C18 -175.5(2) . .
N2 C16 C17 C22 4.1(4) . .
N2 C16 C21 C20 176.2(2) . .
N2 C16 C21 C25 0.1(4) . .
N3 C30 C31 N4 0.0(3) . .
N3 C32 C33 C34 -177.7(2) . .
N3 C32 C33 C38 -1.1(4) . .
N3 C32 C37 C36 177.4(2) . .
N3 C32 C37 C41 -1.1(4) . .
N4 C44 C45 C46 -179.4(2) . .
N4 C44 C45 C50 3.6(3) . .
N4 C44 C49 C48 -179.0(2) . .
N4 C44 C49 C53 -2.2(4) . .
C1 N1 C2 C3 -2.0(3) . .
C1 N1 C4 C5 -67.1(4) . .
C1 N1 C4 C9 115.6(3) . .
C1 N2 C3 C2 -0.4(3) . .
C1 N2 C16 C17 -82.5(3) . .
C1 N2 C16 C21 102.5(3) . .
C2 N1 C1 Ru1 -173.51(19) . .
C2 N1 C1 N2 1.6(3) . .
C2 N1 C4 C5 115.6(3) . .
C2 N1 C4 C9 -61.7(4) . .
C3 N2 C1 Ru1 174.18(19) . .
C3 N2 C1 N1 -0.7(3) . .
C3 N2 C16 C17 83.0(3) . .
C3 N2 C16 C21 -92.0(3) . .
C4 N1 C1 Ru1 9.0(4) . .
C4 N1 C1 N2 -175.9(2) . .
C4 N1 C2 C3 175.7(3) . .
C4 C5 C6 C7 -1.3(5) . .
C4 C5 C10 C11 -158.3(3) . .
C4 C5 C10 C12 78.8(3) . .
C4 C9 C13 C14 112.5(3) . .
C4 C9 C13 C15 -123.4(4) . .
C5 C4 C9 C8 -1.7(5) . .
C5 C4 C9 C13 176.2(3) . .
C5 C6 C7 C8 -1.6(5) . .
C5 C10 C12 Ru1 -63.2(3) . .
C6 C5 C10 C11 23.9(4) . .
C6 C5 C10 C12 -99.0(3) . .
C6 C7 C8 C9 3.0(6) . .
C7 C8 C9 C4 -1.3(5) . .
C7 C8 C9 C13 -179.3(3) . .
C8 C9 C13 C14 -69.7(4) . .
C8 C9 C13 C15 54.4(4) . .
C9 C4 C5 C6 3.0(4) . .
C9 C4 C5 C10 -174.9(3) . .
C10 C5 C6 C7 176.6(3) . .
C11 C10 C12 Ru1 171.8(2) . .
C16 N2 C1 Ru1 -19.3(4) . .
C16 N2 C1 N1 165.8(2) . .
C16 N2 C3 C2 -167.9(2) . .
C16 C17 C18 C19 -0.6(4) . .
C16 C17 C22 C23 -120.7(3) . .
C16 C17 C22 C24 114.9(3) . .
C16 C21 C25 C26 84.6(4) . .
C16 C21 C25 C27 -43.7(4) . .
C17 C16 C21 C20 1.6(4) . .
C17 C16 C21 C25 -174.5(3) . .
C17 C18 C19 C20 0.9(4) . .
C18 C17 C22 C23 58.9(4) . .
C18 C17 C22 C24 -65.5(4) . .
C18 C19 C20 C21 0.0(4) . .
C19 C20 C21 C16 -1.2(4) . .
C19 C20 C21 C25 175.1(3) . .
C20 C21 C25 C26 -91.5(3) . .
C20 C21 C25 C27 140.3(3) . .
C21 C16 C17 C18 -0.7(4) . .
C21 C16 C17 C22 178.9(2) . .
C22 C17 C18 C19 179.8(3) . .
C29 N3 C30 C31 0.2(3) . .
C29 N3 C32 C33 -87.2(3) . .
C29 N3 C32 C37 95.4(3) . .
C29 N4 C31 C30 -0.1(3) . .
C29 N4 C44 C45 76.5(3) . .
C29 N4 C44 C49 -107.2(3) . .
C30 N3 C29 Ru1 -179.8(2) . .
C30 N3 C29 N4 -0.3(3) . .
C30 N3 C32 C33 88.4(3) . .
C30 N3 C32 C37 -89.0(3) . .
C31 N4 C29 Ru1 179.89(18) . .
C31 N4 C29 N3 0.2(3) . .
C31 N4 C44 C45 -99.6(3) . .
C31 N4 C44 C49 76.7(3) . .
C32 N3 C29 Ru1 -3.8(4) . .
C32 N3 C29 N4 175.8(2) . .
C32 N3 C30 C31 -176.1(2) . .
C32 C33 C34 C35 0.6(4) . .
C32 C33 C38 C39 140.4(3) . .
C32 C33 C38 C40 -94.9(3) . .
C32 C37 C41 C42 -131.4(3) . .
C32 C37 C41 C43 105.0(3) . .
C33 C32 C37 C36 0.1(4) . .
C33 C32 C37 C41 -178.4(2) . .
C33 C34 C35 C36 -0.4(5) . .
C34 C33 C38 C39 -43.0(4) . .
C34 C33 C38 C40 81.7(4) . .
C34 C35 C36 C37 0.0(5) . .
C35 C36 C37 C32 0.2(4) . .
C35 C36 C37 C41 178.7(3) . .
C36 C37 C41 C42 50.2(3) . .
C36 C37 C41 C43 -73.3(4) . .
C37 C32 C33 C34 -0.5(4) . .
C37 C32 C33 C38 176.2(2) . .
C38 C33 C34 C35 -176.1(3) . .
C44 N4 C29 Ru1 3.3(3) . .
C44 N4 C29 N3 -176.3(2) . .
C44 N4 C31 C30 176.4(2) . .
C44 C45 C46 C47 -2.8(4) . .
C44 C45 C50 C51 -92.1(3) . .
C44 C45 C50 C52 144.9(2) . .
C44 C49 C53 C54 138.3(3) . .
C44 C49 C53 C55 -99.2(3) . .
C45 C44 C49 C48 -2.9(4) . .
C45 C44 C49 C53 173.9(2) . .
C45 C46 C47 C48 -0.2(4) . .
C46 C45 C50 C51 91.1(3) . .
C46 C45 C50 C52 -31.9(4) . .
C46 C47 C48 C49 1.9(5) . .
C47 C48 C49 C44 -0.4(4) . .
C47 C48 C49 C53 -177.2(3) . .
C48 C49 C53 C54 -45.0(3) . .
C48 C49 C53 C55 77.5(3) . .
C49 C44 C45 C46 4.5(4) . .
C49 C44 C45 C50 -172.5(2) . .
C50 C45 C46 C47 174.2(3) . .
C56 C57 C58 C59 -1.9(4) . .
C56 C57 C58 C62 179.1(3) . .
C57 C56 C61 C60 -1.3(4) . .
C57 C56 B1 C64 164.1(2) . .
C57 C56 B1 C72 48.0(3) . .
C57 C56 B1 C80 -73.0(3) . .
C57 C58 C59 C60 -0.1(4) . .
C57 C58 C62 F1 55.9(4) . .
C57 C58 C62 F2 -61.8(4) . .
C57 C58 C62 F3 176.1(3) . .
C58 C59 C60 C61 1.3(5) . .
C58 C59 C60 C63 -176.9(3) . .
C59 C58 C62 F1 -123.2(3) . .
C59 C58 C62 F2 119.2(4) . .
C59 C58 C62 F3 -2.9(4) . .
C59 C60 C61 C56 -0.5(5) . .
C59 C60 C63 F4 -7.1(5) . .
C59 C60 C63 F5 -132.1(4) . .
C59 C60 C63 F6 109.3(4) . .
C61 C56 C57 C58 2.5(4) . .
C61 C56 B1 C64 -22.1(3) . .
C61 C56 B1 C72 -138.2(3) . .
C61 C56 B1 C80 100.9(3) . .
C61 C60 C63 F4 174.7(3) . .
C61 C60 C63 F5 49.7(5) . .
C61 C60 C63 F6 -68.9(4) . .
C62 C58 C59 C60 178.9(3) . .
C63 C60 C61 C56 177.6(3) . .
C64 C65 C66 C67 0.4(4) . .
C64 C65 C66 C70 -178.7(2) . .
C65 C64 C69 C68 -1.2(4) . .
C65 C64 B1 C56 -53.2(3) . .
C65 C64 B1 C72 67.9(3) . .
C65 C64 B1 C80 -170.4(2) . .
C65 C66 C67 C68 0.1(4) . .
C65 C66 C70 F7 -7.3(4) . .
C65 C66 C70 F8 113.6(3) . .
C65 C66 C70 F9 -128.1(3) . .
C66 C67 C68 C69 -1.2(4) . .
C66 C67 C68 C71 178.8(2) . .
C67 C66 C70 F7 173.6(2) . .
C67 C66 C70 F8 -65.5(3) . .
C67 C66 C70 F9 52.8(3) . .
C67 C68 C69 C64 1.8(4) . .
C67 C68 C71 F10 105.3(3) . .
C67 C68 C71 F11 -16.5(4) . .
C67 C68 C71 F12 -135.0(3) . .
C69 C64 C65 C66 0.1(4) . .
C69 C64 B1 C56 132.5(3) . .
C69 C64 B1 C72 -106.4(3) . .
C69 C64 B1 C80 15.4(3) . .
C69 C68 C71 F10 -74.7(3) . .
C69 C68 C71 F11 163.6(2) . .
C69 C68 C71 F12 45.1(3) . .
C70 C66 C67 C68 179.3(2) . .
C71 C68 C69 C64 -178.3(2) . .
C72 C73 C74 C75 1.6(4) . .
C72 C73 C74 C78 -177.3(3) . .
C73 C72 C77 C76 1.8(4) . .
C73 C72 B1 C56 -165.7(2) . .
C73 C72 B1 C64 73.9(3) . .
C73 C72 B1 C80 -49.3(3) . .
C73 C74 C75 C76 0.7(4) . .
C73 C74 C78 F13 -36.9(4) . .
C73 C74 C78 F14 82.1(4) . .
C73 C74 C78 F15 -157.6(3) . .
C74 C75 C76 C77 -1.7(5) . .
C74 C75 C76 C79 178.8(3) . .
C75 C74 C78 F13 144.2(3) . .
C75 C74 C78 F14 -96.8(4) . .
C75 C74 C78 F15 23.5(4) . .
C75 C76 C77 C72 0.4(5) . .
C75 C76 C79 F16 23.1(5) . .
C75 C76 C79 F16A -16.5(5) . .
C75 C76 C79 F17 139.6(3) . .
C75 C76 C79 F17A 100.5(6) . .
C75 C76 C79 F18 -105.1(4) . .
C75 C76 C79 F18A -130.3(5) . .
C77 C72 C73 C74 -2.8(4) . .
C77 C72 B1 C56 18.3(3) . .
C77 C72 B1 C64 -102.1(3) . .
C77 C72 B1 C80 134.7(2) . .
C77 C76 C79 F16 -156.5(4) . .
C77 C76 C79 F16A 164.0(5) . .
C77 C76 C79 F17 -40.0(4) . .
C77 C76 C79 F17A -79.0(6) . .
C77 C76 C79 F18 75.3(4) . .
C77 C76 C79 F18A 50.2(6) . .
C78 C74 C75 C76 179.6(3) . .
C79 C76 C77 C72 179.9(2) . .
C80 C81 C82 C83 1.4(4) . .
C80 C81 C82 C86 179.2(2) . .
C81 C80 C85 C84 0.1(4) . .
C81 C80 B1 C56 108.7(3) . .
C81 C80 B1 C64 -130.1(2) . .
C81 C80 B1 C72 -12.8(3) . .
C81 C82 C83 C84 0.2(4) . .
C81 C82 C86 F19 -88.7(3) . .
C81 C82 C86 F20 31.5(4) . .
C81 C82 C86 F21 151.6(3) . .
C82 C83 C84 C85 -1.6(4) . .
C82 C83 C84 C87 177.0(3) . .
C83 C82 C86 F19 89.1(3) . .
C83 C82 C86 F20 -150.6(3) . .
C83 C82 C86 F21 -30.5(4) . .
C83 C84 C85 C80 1.5(4) . .
C83 C84 C87 F22 -151.1(3) . .
C83 C84 C87 F23 88.9(3) . .
C83 C84 C87 F24 -31.7(4) . .
C85 C80 C81 C82 -1.6(4) . .
C85 C80 B1 C56 -63.2(3) . .
C85 C80 B1 C64 58.0(3) . .
C85 C80 B1 C72 175.4(2) . .
C85 C84 C87 F22 27.5(4) . .
C85 C84 C87 F23 -92.6(3) . .
C85 C84 C87 F24 146.9(3) . .
C86 C82 C83 C84 -177.6(3) . .
C87 C84 C85 C80 -177.1(3) . .
B1 C56 C57 C58 176.8(2) . .
B1 C56 C61 C60 -175.4(3) . .
B1 C64 C65 C66 -174.7(2) . .
B1 C64 C69 C68 173.2(2) . .
B1 C72 C73 C74 -179.0(2) . .
B1 C72 C77 C76 177.9(2) . .
B1 C80 C81 C82 -173.8(2) . .
B1 C80 C85 C84 172.6(2) . .
F25 C88 C89 C90 179.2(3) . .
C88 C89 C90 C91 1.6(7) . .
C89 C88 C89 C90 -0.8(3) 2_755 .
C89 C90 C91 C90 -0.8(3) . 2_755

loop_
_platon_squeeze_void_nr
_platon_squeeze_void_average_x
_platon_squeeze_void_average_y
_platon_squeeze_void_average_z
_platon_squeeze_void_volume
_platon_squeeze_void_count_electrons
_platon_squeeze_void_content
1 0.500 0.000 0.100 6 0 ' '
2 0.500 0.000 0.392 425 100 ' '
3 0.000 0.500 0.608 427 100 ' '
4 0.000 0.500 0.914 4 0 ' '
